data_4025053
loop_
_publ_author_name
'Masahide Tominaga'
'Hyuma Masu'
'Isao Azumaya'

_publ_contact_author_address
;Faculty of Pharmaceutical Sciences at Kagawa Campus,
Tokushima Bunri University,
1314-1 Shido, Sanuki, Kagawa 769-2193, JAPAN
;
_publ_contact_author_email azumayai@kph.bunri-u.ac.jp
_publ_contact_author_fax +81-87-894-0181
_publ_contact_author_name 'Isao Azumaya'
_publ_contact_author_phone +81-87-894-5111x6308
_publ_section_title
;
Construction and Charge-Transfer Complexation of Adamantane-Based
Macrocycles and a Cage with Aromatic Ring Moieties
;
_journal_name_full 'Journal of Organic Chemistry'
_journal_page_first 8754
_journal_page_last 8760
_journal_paper_doi 10.1021/jo9018842
_journal_volume 74
_journal_year 2009
_chemical_formula_sum 'C96 H102 O18'
_chemical_formula_weight 1543.78
_chemical_name_systematic
; 
 ? 
;
_space_group_IT_number 62
_symmetry_cell_setting orthorhombic
_symmetry_space_group_name_Hall '-P 2ac 2n'
_symmetry_space_group_name_H-M 'P n m a'
_atom_sites_solution_hydrogens geom
_atom_sites_solution_primary direct
_atom_sites_solution_secondary difmap
_audit_creation_method SHELXL-97
_cell_angle_alpha 90.00
_cell_angle_beta 90.00
_cell_angle_gamma 90.00
_cell_formula_units_Z 4
_cell_length_a 11.4996(7)
_cell_length_b 54.937(3)
_cell_length_c 12.8226(8)
_cell_measurement_reflns_used 6726
_cell_measurement_temperature 120
_cell_measurement_theta_max 25.96
_cell_measurement_theta_min 2.44
_cell_volume 8100.7(8)
_computing_cell_refinement 'APEX2 (Bruker AXS, 2006)'
_computing_data_collection 'APEX2 (Bruker AXS, 2006)'
_computing_data_reduction 'SAINT (Bruker AXS, 2004)'
_computing_molecular_graphics 'XSHEL (Bruker AXS,2002)'
_computing_publication_material 'XCIF (Bruker AXS, 2001)'
_computing_structure_refinement 'SHELXL-97 (Sheldrick, 1997)'
_computing_structure_solution 'SHELXS-97 (Sheldrick, 1997)'
_diffrn_ambient_temperature 120
_diffrn_detector_area_resol_mean 8.333
_diffrn_measured_fraction_theta_full 0.999
_diffrn_measured_fraction_theta_max 0.936
_diffrn_measurement_device_type 'Bruker APEXII CCD area detector'
_diffrn_measurement_method 'phi and omega scans'
_diffrn_radiation_monochromator graphite
_diffrn_radiation_source 'sealed tube'
_diffrn_radiation_type MoK\a
_diffrn_radiation_wavelength 0.71073
_diffrn_reflns_av_R_equivalents 0.0388
_diffrn_reflns_av_sigmaI/netI 0.0357
_diffrn_reflns_limit_h_max 14
_diffrn_reflns_limit_h_min -14
_diffrn_reflns_limit_k_max 70
_diffrn_reflns_limit_k_min -31
_diffrn_reflns_limit_l_max 16
_diffrn_reflns_limit_l_min -16
_diffrn_reflns_number 38289
_diffrn_reflns_theta_full 25.00
_diffrn_reflns_theta_max 27.25
_diffrn_reflns_theta_min 1.63
_exptl_absorpt_coefficient_mu 0.087
_exptl_absorpt_correction_T_max 0.9787
_exptl_absorpt_correction_T_min 0.9621
_exptl_absorpt_correction_type empirical
_exptl_absorpt_process_details
;
SADABS Sheldrick 1996
;
_exptl_crystal_colour colourless
_exptl_crystal_density_diffrn 1.266
_exptl_crystal_density_method 'not measured'
_exptl_crystal_description prismatic
_exptl_crystal_F_000 3288
_exptl_crystal_size_max 0.45
_exptl_crystal_size_mid 0.25
_exptl_crystal_size_min 0.25
_refine_diff_density_max 0.567
_refine_diff_density_min -0.434
_refine_diff_density_rms 0.048
_refine_ls_extinction_method none
_refine_ls_goodness_of_fit_ref 1.020
_refine_ls_hydrogen_treatment constr
_refine_ls_matrix_type full
_refine_ls_number_parameters 526
_refine_ls_number_reflns 8584
_refine_ls_number_restraints 0
_refine_ls_restrained_S_all 1.020
_refine_ls_R_factor_all 0.0742
_refine_ls_R_factor_gt 0.0522
_refine_ls_shift/su_max 0.001
_refine_ls_shift/su_mean 0.000
_refine_ls_structure_factor_coef Fsqd
_refine_ls_weighting_details 'calc w=1/[\s^2^(Fo^2^)+(0.0511P)^2^+6.0829P] where P=(Fo^2^+2Fc^2^)/3'
_refine_ls_weighting_scheme calc
_refine_ls_wR_factor_gt 0.1195
_refine_ls_wR_factor_ref 0.1305
_reflns_number_gt 6419
_reflns_number_total 8584
_reflns_threshold_expression >2sigma(I)
_cod_data_source_file jo9018842_si_003.cif
_cod_data_source_block a0811251mas
_cod_depositor_comments
;
The following automatic conversions were performed:
'_symmetry_cell_setting' value 'Orthorhombic' changed to 'orthorhombic'
according to '/home/saulius/struct/CIF-dictionaries/cif_core.dic'
dictionary named 'cif_core.dic' version 2.4.1 from 2010-06-29.

Automatic conversion script
Id: cif_fix_enum 1527 2010-12-29 10:47:43Z saulius 
;
_cod_original_sg_symbol_H-M 'Pnma '
_cod_database_code 4025053

loop_
_symmetry_equiv_pos_as_xyz
'x, y, z'
'-x+1/2, -y, z+1/2'
'-x, y+1/2, -z'
'x+1/2, -y+1/2, -z+1/2'
'-x, -y, -z'
'x-1/2, y, -z-1/2'
'x, -y-1/2, z'
'-x-1/2, y-1/2, z-1/2'

loop_
_atom_site_label
_atom_site_type_symbol
_atom_site_fract_x
_atom_site_fract_y
_atom_site_fract_z
_atom_site_U_iso_or_equiv
_atom_site_adp_type
_atom_site_occupancy
_atom_site_symmetry_multiplicity
_atom_site_calc_flag
_atom_site_refinement_flags
_atom_site_disorder_assembly
_atom_site_disorder_group
C1 C 0.81196(16) 0.04850(3) 0.97665(13) 0.0182(4) Uani 1 1 d . . .
C2 C 0.84275(16) 0.07527(3) 0.99892(13) 0.0178(4) Uani 1 1 d . . .
H2A H 0.7760 0.0857 0.9792 0.021 Uiso 1 1 calc R . .
H2B H 0.9098 0.0800 0.9550 0.021 Uiso 1 1 calc R . .
C3 C 0.87317(15) 0.07990(3) 1.11425(13) 0.0189(4) Uani 1 1 d . . .
C4 C 0.76863(16) 0.07176(3) 1.18098(14) 0.0214(4) Uani 1 1 d . . .
H4A H 0.7869 0.0741 1.2557 0.026 Uiso 1 1 calc R . .
H4B H 0.7001 0.0819 1.1638 0.026 Uiso 1 1 calc R . .
C5 C 0.74000(16) 0.04487(3) 1.16087(14) 0.0218(4) Uani 1 1 d . . .
H5 H 0.6724 0.0400 1.2053 0.026 Uiso 1 1 calc R . .
C6 C 0.70856(16) 0.04098(3) 1.04572(14) 0.0202(4) Uani 1 1 d . . .
H6A H 0.6394 0.0509 1.0276 0.024 Uiso 1 1 calc R . .
H6B H 0.6895 0.0236 1.0335 0.024 Uiso 1 1 calc R . .
C7 C 0.91740(16) 0.03286(3) 1.00687(13) 0.0200(4) Uani 1 1 d . . .
H7A H 0.8993 0.0155 0.9950 0.024 Uiso 1 1 calc R . .
H7B H 0.9846 0.0373 0.9625 0.024 Uiso 1 1 calc R . .
C8 C 0.94856(16) 0.03686(3) 1.12164(14) 0.0212(4) Uani 1 1 d . . .
H8 H 1.0175 0.0266 1.1397 0.025 Uiso 1 1 calc R . .
C9 C 0.97805(16) 0.06367(3) 1.14158(14) 0.0215(4) Uani 1 1 d . . .
H9A H 1.0458 0.0684 1.0985 0.026 Uiso 1 1 calc R . .
H9B H 0.9990 0.0659 1.2158 0.026 Uiso 1 1 calc R . .
C10 C 0.84552(17) 0.02926(3) 1.18992(14) 0.0233(4) Uani 1 1 d . . .
H10A H 0.8650 0.0316 1.2644 0.028 Uiso 1 1 calc R . .
H10B H 0.8276 0.0118 1.1786 0.028 Uiso 1 1 calc R . .
C11 C 0.78227(16) 0.04643(3) 0.86069(13) 0.0182(4) Uani 1 1 d . . .
C12 C 0.69067(16) 0.06037(3) 0.82094(14) 0.0196(4) Uani 1 1 d . . .
H12 H 0.6458 0.0701 0.8669 0.023 Uiso 1 1 calc R . .
C13 C 0.66443(15) 0.06011(3) 0.71545(14) 0.0190(4) Uani 1 1 d . . .
C14 C 0.72739(16) 0.04514(3) 0.64728(13) 0.0194(4) Uani 1 1 d . . .
C15 C 0.81896(16) 0.03143(3) 0.68678(14) 0.0191(4) Uani 1 1 d . . .
C16 C 0.84628(16) 0.03224(3) 0.79255(14) 0.0193(4) Uani 1 1 d . . .
H16 H 0.9097 0.0229 0.8182 0.023 Uiso 1 1 calc R . .
C17 C 0.51486(18) 0.08951(4) 0.73995(15) 0.0291(5) Uani 1 1 d . . .
H17A H 0.4743 0.0797 0.7923 0.044 Uiso 1 1 calc R . .
H17B H 0.4580 0.0989 0.6998 0.044 Uiso 1 1 calc R . .
H17C H 0.5688 0.1006 0.7749 0.044 Uiso 1 1 calc R . .
C18 C 0.98217(16) 0.00580(4) 0.65052(14) 0.0247(4) Uani 1 1 d . . .
H18A H 1.0364 0.0182 0.6764 0.037 Uiso 1 1 calc R . .
H18B H 1.0179 -0.0030 0.5922 0.037 Uiso 1 1 calc R . .
H18C H 0.9639 -0.0057 0.7067 0.037 Uiso 1 1 calc R . .
C19 C 0.76663(17) 0.04337(4) 0.46068(14) 0.0243(4) Uani 1 1 d . . .
H19A H 0.7224 0.0446 0.3947 0.029 Uiso 1 1 calc R . .
H19B H 0.8080 0.0276 0.4604 0.029 Uiso 1 1 calc R . .
C20 C 0.85197(18) 0.06288(4) 0.46407(14) 0.0271(4) Uani 1 1 d . . .
C21 C 0.92133(18) 0.07914(4) 0.46606(15) 0.0285(5) Uani 1 1 d . . .
C22 C 1.00119(18) 0.09785(4) 0.47055(16) 0.0297(5) Uani 1 1 d . . .
C23 C 1.06942(19) 0.11416(4) 0.47717(16) 0.0312(5) Uani 1 1 d . . .
C24 C 1.1505(2) 0.13418(4) 0.49576(18) 0.0358(5) Uani 1 1 d . . .
H24A H 1.2314 0.1280 0.4935 0.043 Uiso 1 1 calc R . .
H24B H 1.1416 0.1467 0.4406 0.043 Uiso 1 1 calc R . .
C25 C 1.04970(18) 0.16408(4) 0.59322(16) 0.0280(4) Uani 1 1 d . . .
C26 C 1.08671(18) 0.18665(4) 0.55848(17) 0.0314(5) Uani 1 1 d . . .
C27 C 1.01307(18) 0.20656(4) 0.56238(18) 0.0326(5) Uani 1 1 d . . .
H27 H 1.0395 0.2219 0.5381 0.039 Uiso 1 1 calc R . .
C28 C 0.90022(17) 0.20424(4) 0.60169(16) 0.0279(4) Uani 1 1 d . . .
C29 C 0.86206(18) 0.18133(4) 0.63315(16) 0.0280(4) Uani 1 1 d . . .
H29 H 0.7848 0.1794 0.6580 0.034 Uiso 1 1 calc R . .
C30 C 0.93588(18) 0.16130(4) 0.62865(15) 0.0273(4) Uani 1 1 d . . .
C31 C 1.2402(2) 0.20987(4) 0.4809(2) 0.0399(6) Uani 1 1 d . . .
H31A H 1.1882 0.2153 0.4251 0.060 Uiso 1 1 calc R . .
H31B H 1.3188 0.2076 0.4529 0.060 Uiso 1 1 calc R . .
H31C H 1.2420 0.2221 0.5365 0.060 Uiso 1 1 calc R . .
C32 C 0.78692(19) 0.13375(4) 0.6841(2) 0.0407(6) Uani 1 1 d . . .
H32A H 0.7666 0.1427 0.7476 0.061 Uiso 1 1 calc R . .
H32B H 0.7754 0.1163 0.6958 0.061 Uiso 1 1 calc R . .
H32C H 0.7372 0.1392 0.6266 0.061 Uiso 1 1 calc R . .
C33 C 0.90220(16) 0.10692(3) 1.12912(14) 0.0219(4) Uani 1 1 d . . .
C34 C 0.86212(18) 0.11983(4) 1.21481(15) 0.0290(5) Uani 1 1 d . . .
H34 H 0.8189 0.1117 1.2675 0.035 Uiso 1 1 calc R . .
C35 C 0.8849(2) 0.14467(4) 1.22414(17) 0.0340(5) Uani 1 1 d . . .
C36 C 0.94787(19) 0.15691(4) 1.14745(17) 0.0323(5) Uani 1 1 d . . .
C37 C 0.98835(18) 0.14405(4) 1.06250(16) 0.0311(5) Uani 1 1 d . . .
C38 C 0.96747(18) 0.11924(4) 1.05394(15) 0.0285(5) Uani 1 1 d . . .
H38 H 0.9980 0.1105 0.9961 0.034 Uiso 1 1 calc R . .
C39 C 0.7849(2) 0.14728(5) 1.38615(19) 0.0469(6) Uani 1 1 d . . .
H39A H 0.7151 0.1394 1.3584 0.070 Uiso 1 1 calc R . .
H39B H 0.7624 0.1594 1.4385 0.070 Uiso 1 1 calc R . .
H39C H 0.8352 0.1350 1.4185 0.070 Uiso 1 1 calc R . .
C40 C 0.9886(2) 0.16457(6) 0.9024(2) 0.0610(8) Uani 1 1 d . . .
H40A H 0.9488 0.1510 0.8679 0.092 Uiso 1 1 calc R . .
H40B H 1.0404 0.1726 0.8525 0.092 Uiso 1 1 calc R . .
H40C H 0.9308 0.1763 0.9279 0.092 Uiso 1 1 calc R . .
C41 C 0.82079(17) 0.22660(4) 0.61275(17) 0.0283(5) Uani 1 1 d . . .
C42 C 0.76493(18) 0.22716(4) 0.72213(17) 0.0316(5) Uani 1 1 d . . .
H42A H 0.7163 0.2125 0.7321 0.038 Uiso 1 1 calc R . .
H42B H 0.8266 0.2271 0.7760 0.038 Uiso 1 1 calc R . .
C43 C 0.6897(3) 0.2500 0.7346(3) 0.0335(7) Uani 1 2 d S . .
H43 H 0.6535 0.2500 0.8055 0.040 Uiso 1 2 calc SR . .
C44 C 0.5943(3) 0.2500 0.6522(3) 0.0380(8) Uani 1 2 d S . .
H44A H 0.5448 0.2646 0.6608 0.046 Uiso 0.50 1 calc PR . .
H44B H 0.5448 0.2354 0.6608 0.046 Uiso 0.50 1 calc PR . .
C45 C 0.6487(3) 0.2500 0.5435(3) 0.0367(7) Uani 1 2 d S . .
H45 H 0.5855 0.2500 0.4899 0.044 Uiso 1 2 calc SR . .
C46 C 0.72362(18) 0.22695(4) 0.52994(18) 0.0338(5) Uani 1 1 d . . .
H46A H 0.7584 0.2268 0.4593 0.041 Uiso 1 1 calc R . .
H46B H 0.6743 0.2123 0.5375 0.041 Uiso 1 1 calc R . .
C47 C 0.8919(2) 0.2500 0.5986(2) 0.0270(6) Uani 1 2 d S . .
H47A H 0.9565 0.2500 0.6496 0.032 Uiso 1 2 calc SR . .
H47B H 0.9265 0.2500 0.5279 0.032 Uiso 1 2 calc SR . .
C48 C 1.0464(3) 0.18913(4) 1.2291(2) 0.0511(7) Uani 1 1 d . . .
H48A H 1.1247 0.1829 1.2110 0.061 Uiso 1 1 calc R . .
H48B H 1.0243 0.1825 1.2981 0.061 Uiso 1 1 calc R . .
C49 C 1.0471(3) 0.21574(4) 1.2325(2) 0.0495(7) Uani 1 1 d . . .
C50 C 1.0465(3) 0.23744(4) 1.2348(2) 0.0490(7) Uani 1 1 d . . .
O1 O 0.57840(11) 0.07385(2) 0.67109(10) 0.0243(3) Uani 1 1 d . . .
O2 O 0.68664(11) 0.04369(2) 0.54600(9) 0.0242(3) Uani 1 1 d . . .
O3 O 0.87787(11) 0.01729(2) 0.61596(9) 0.0241(3) Uani 1 1 d . . .
O4 O 1.19898(13) 0.18734(3) 0.52217(14) 0.0409(4) Uani 1 1 d . . .
O5 O 1.12757(12) 0.14484(3) 0.59610(11) 0.0335(3) Uani 1 1 d . . .
O6 O 0.90585(12) 0.13824(2) 0.65846(12) 0.0339(4) Uani 1 1 d . . .
O7 O 0.84574(16) 0.15888(3) 1.30396(13) 0.0518(5) Uani 1 1 d . . .
O8 O 0.96421(15) 0.18187(3) 1.15230(13) 0.0421(4) Uani 1 1 d . . .
O9 O 1.05395(15) 0.15573(3) 0.98652(12) 0.0444(4) Uani 1 1 d . . .

loop_
_atom_site_aniso_label
_atom_site_aniso_U_11
_atom_site_aniso_U_22
_atom_site_aniso_U_33
_atom_site_aniso_U_23
_atom_site_aniso_U_13
_atom_site_aniso_U_12
C1 0.0192(9) 0.0214(9) 0.0139(8) 0.0007(7) -0.0003(7) 0.0021(7)
C2 0.0186(9) 0.0214(9) 0.0135(8) 0.0008(7) 0.0006(7) 0.0018(7)
C3 0.0190(9) 0.0220(9) 0.0158(9) -0.0016(7) -0.0001(7) 0.0021(7)
C4 0.0224(10) 0.0283(10) 0.0134(8) 0.0000(7) 0.0002(7) 0.0053(8)
C5 0.0213(10) 0.0279(10) 0.0161(9) 0.0041(7) 0.0034(7) 0.0008(8)
C6 0.0198(10) 0.0229(10) 0.0178(9) 0.0016(7) 0.0009(7) -0.0001(8)
C7 0.0218(10) 0.0217(9) 0.0166(9) 0.0007(7) 0.0003(7) 0.0039(8)
C8 0.0211(10) 0.0253(10) 0.0171(9) 0.0029(7) -0.0014(7) 0.0066(8)
C9 0.0188(9) 0.0298(10) 0.0158(9) -0.0001(7) -0.0016(7) 0.0028(8)
C10 0.0290(11) 0.0256(10) 0.0154(9) 0.0037(7) -0.0009(8) 0.0038(8)
C11 0.0199(9) 0.0185(9) 0.0162(9) -0.0001(7) -0.0005(7) -0.0014(7)
C12 0.0193(9) 0.0229(9) 0.0165(9) -0.0023(7) 0.0022(7) 0.0006(8)
C13 0.0174(9) 0.0213(9) 0.0184(9) 0.0006(7) -0.0021(7) 0.0005(7)
C14 0.0212(10) 0.0225(9) 0.0144(9) -0.0018(7) -0.0020(7) -0.0019(7)
C15 0.0213(9) 0.0173(9) 0.0187(9) -0.0037(7) 0.0021(7) -0.0002(7)
C16 0.0194(9) 0.0196(9) 0.0190(9) 0.0011(7) -0.0020(7) 0.0024(7)
C17 0.0306(11) 0.0347(11) 0.0219(10) -0.0074(8) -0.0032(8) 0.0148(9)
C18 0.0238(10) 0.0287(10) 0.0215(9) -0.0024(8) -0.0010(8) 0.0079(8)
C19 0.0245(10) 0.0351(11) 0.0134(9) -0.0025(8) -0.0010(8) 0.0077(9)
C20 0.0262(11) 0.0382(12) 0.0168(9) 0.0014(8) -0.0016(8) 0.0083(9)
C21 0.0273(11) 0.0376(12) 0.0205(10) 0.0018(8) -0.0004(8) 0.0089(10)
C22 0.0282(11) 0.0346(12) 0.0261(10) 0.0023(9) 0.0020(9) 0.0092(10)
C23 0.0295(11) 0.0315(11) 0.0326(11) 0.0022(9) 0.0048(9) 0.0104(10)
C24 0.0351(12) 0.0272(11) 0.0452(13) 0.0008(10) 0.0103(10) 0.0062(9)
C25 0.0278(11) 0.0263(11) 0.0300(11) -0.0042(8) -0.0020(9) 0.0056(8)
C26 0.0224(11) 0.0309(11) 0.0409(12) -0.0071(9) 0.0044(9) 0.0001(9)
C27 0.0257(11) 0.0261(11) 0.0461(13) -0.0014(9) 0.0071(10) -0.0004(9)
C28 0.0230(10) 0.0258(10) 0.0348(11) -0.0025(8) 0.0014(9) -0.0009(8)
C29 0.0221(10) 0.0290(11) 0.0329(11) -0.0015(9) 0.0026(8) 0.0003(8)
C30 0.0286(11) 0.0255(10) 0.0277(10) -0.0005(8) -0.0005(9) -0.0007(8)
C31 0.0282(12) 0.0370(13) 0.0545(15) -0.0043(11) 0.0133(11) -0.0040(10)
C32 0.0314(12) 0.0343(12) 0.0564(15) 0.0103(11) 0.0065(11) -0.0010(10)
C33 0.0214(10) 0.0262(10) 0.0182(9) -0.0002(7) -0.0061(7) 0.0030(8)
C34 0.0342(12) 0.0270(11) 0.0258(10) -0.0023(8) 0.0024(9) 0.0031(9)
C35 0.0381(12) 0.0298(11) 0.0340(12) -0.0107(9) -0.0012(10) 0.0080(10)
C36 0.0348(12) 0.0219(10) 0.0404(12) -0.0001(9) -0.0087(10) 0.0029(9)
C37 0.0308(11) 0.0358(12) 0.0267(11) 0.0036(9) -0.0064(9) -0.0069(9)
C38 0.0307(11) 0.0321(11) 0.0227(10) -0.0039(8) -0.0026(8) -0.0064(9)
C39 0.0528(16) 0.0493(15) 0.0385(13) -0.0201(11) 0.0050(12) 0.0121(12)
C40 0.0459(16) 0.091(2) 0.0459(15) 0.0289(15) -0.0005(13) 0.0035(15)
C41 0.0214(10) 0.0256(11) 0.0380(12) -0.0003(9) 0.0041(9) -0.0009(8)
C42 0.0250(11) 0.0270(11) 0.0429(13) 0.0020(9) 0.0058(9) -0.0015(9)
C43 0.0251(15) 0.0319(16) 0.0435(18) 0.000 0.0106(14) 0.000
C44 0.0215(15) 0.0327(17) 0.060(2) 0.000 0.0062(15) 0.000
C45 0.0240(16) 0.0332(17) 0.053(2) 0.000 -0.0045(14) 0.000
C46 0.0265(11) 0.0305(12) 0.0443(13) -0.0033(10) -0.0010(10) -0.0021(9)
C47 0.0216(14) 0.0244(14) 0.0349(16) 0.000 0.0036(12) 0.000
C48 0.0639(18) 0.0247(12) 0.0648(17) -0.0044(11) -0.0235(14) 0.0003(12)
C49 0.0695(18) 0.0301(13) 0.0489(15) -0.0015(11) -0.0160(13) 0.0012(12)
C50 0.0738(19) 0.0280(12) 0.0451(14) 0.0000(10) -0.0150(13) -0.0006(12)
O1 0.0247(7) 0.0313(7) 0.0169(6) -0.0052(5) -0.0041(5) 0.0116(6)
O2 0.0199(7) 0.0389(8) 0.0138(6) -0.0061(5) -0.0017(5) 0.0032(6)
O3 0.0270(7) 0.0268(7) 0.0184(7) -0.0055(5) -0.0036(6) 0.0101(6)
O4 0.0244(8) 0.0315(8) 0.0669(11) -0.0031(8) 0.0138(8) 0.0006(7)
O5 0.0288(8) 0.0325(8) 0.0391(9) 0.0005(6) -0.0009(7) 0.0097(6)
O6 0.0310(8) 0.0263(8) 0.0443(9) 0.0061(6) 0.0056(7) 0.0018(6)
O7 0.0686(12) 0.0362(9) 0.0506(10) -0.0168(8) 0.0194(9) 0.0016(8)
O8 0.0532(10) 0.0231(8) 0.0500(10) -0.0004(7) -0.0145(8) 0.0020(7)
O9 0.0467(10) 0.0482(10) 0.0384(9) 0.0110(7) -0.0052(8) -0.0196(8)

loop_
_atom_type_symbol
_atom_type_description
_atom_type_scat_dispersion_real
_atom_type_scat_dispersion_imag
_atom_type_scat_source
C C 0.0033 0.0016 'International Tables Vol C Tables 4.2.6.8 and 6.1.1.4'
H H 0.0000 0.0000 'International Tables Vol C Tables 4.2.6.8 and 6.1.1.4'
O O 0.0106 0.0060 'International Tables Vol C Tables 4.2.6.8 and 6.1.1.4'

loop_
_geom_angle_atom_site_label_1
_geom_angle_atom_site_label_2
_geom_angle_atom_site_label_3
_geom_angle
_geom_angle_site_symmetry_1
_geom_angle_site_symmetry_3
_geom_angle_publ_flag
C11 C1 C7 112.34(14) . . ?
C11 C1 C6 111.53(15) . . ?
C7 C1 C6 108.34(14) . . ?
C11 C1 C2 107.60(14) . . ?
C7 C1 C2 107.81(14) . . ?
C6 C1 C2 109.11(14) . . ?
C1 C2 C3 112.83(14) . . ?
C1 C2 H2A 109.0 . . ?
C3 C2 H2A 109.0 . . ?
C1 C2 H2B 109.0 . . ?
C3 C2 H2B 109.0 . . ?
H2A C2 H2B 107.8 . . ?
C33 C3 C9 111.21(15) . . ?
C33 C3 C2 109.18(14) . . ?
C9 C3 C2 107.49(14) . . ?
C33 C3 C4 112.44(15) . . ?
C9 C3 C4 108.43(14) . . ?
C2 C3 C4 107.92(14) . . ?
C5 C4 C3 110.69(15) . . ?
C5 C4 H4A 109.5 . . ?
C3 C4 H4A 109.5 . . ?
C5 C4 H4B 109.5 . . ?
C3 C4 H4B 109.5 . . ?
H4A C4 H4B 108.1 . . ?
C10 C5 C4 109.15(15) . . ?
C10 C5 C6 110.02(15) . . ?
C4 C5 C6 110.25(15) . . ?
C10 C5 H5 109.1 . . ?
C4 C5 H5 109.1 . . ?
C6 C5 H5 109.1 . . ?
C5 C6 C1 109.52(15) . . ?
C5 C6 H6A 109.8 . . ?
C1 C6 H6A 109.8 . . ?
C5 C6 H6B 109.8 . . ?
C1 C6 H6B 109.8 . . ?
H6A C6 H6B 108.2 . . ?
C8 C7 C1 110.32(14) . . ?
C8 C7 H7A 109.6 . . ?
C1 C7 H7A 109.6 . . ?
C8 C7 H7B 109.6 . . ?
C1 C7 H7B 109.6 . . ?
H7A C7 H7B 108.1 . . ?
C7 C8 C10 109.24(15) . . ?
C7 C8 C9 110.49(14) . . ?
C10 C8 C9 109.75(15) . . ?
C7 C8 H8 109.1 . . ?
C10 C8 H8 109.1 . . ?
C9 C8 H8 109.1 . . ?
C8 C9 C3 110.19(15) . . ?
C8 C9 H9A 109.6 . . ?
C3 C9 H9A 109.6 . . ?
C8 C9 H9B 109.6 . . ?
C3 C9 H9B 109.6 . . ?
H9A C9 H9B 108.1 . . ?
C8 C10 C5 108.74(14) . . ?
C8 C10 H10A 109.9 . . ?
C5 C10 H10A 109.9 . . ?
C8 C10 H10B 109.9 . . ?
C5 C10 H10B 109.9 . . ?
H10A C10 H10B 108.3 . . ?
C16 C11 C12 118.63(16) . . ?
C16 C11 C1 122.47(16) . . ?
C12 C11 C1 118.81(15) . . ?
C13 C12 C11 120.94(17) . . ?
C13 C12 H12 119.5 . . ?
C11 C12 H12 119.5 . . ?
O1 C13 C12 123.88(16) . . ?
O1 C13 C14 115.97(15) . . ?
C12 C13 C14 120.15(16) . . ?
O2 C14 C15 124.57(16) . . ?
O2 C14 C13 116.39(16) . . ?
C15 C14 C13 118.81(16) . . ?
O3 C15 C14 116.05(15) . . ?
O3 C15 C16 123.40(16) . . ?
C14 C15 C16 120.55(16) . . ?
C11 C16 C15 120.86(17) . . ?
C11 C16 H16 119.6 . . ?
C15 C16 H16 119.6 . . ?
O1 C17 H17A 109.5 . . ?
O1 C17 H17B 109.5 . . ?
H17A C17 H17B 109.5 . . ?
O1 C17 H17C 109.5 . . ?
H17A C17 H17C 109.5 . . ?
H17B C17 H17C 109.5 . . ?
O3 C18 H18A 109.5 . . ?
O3 C18 H18B 109.5 . . ?
H18A C18 H18B 109.5 . . ?
O3 C18 H18C 109.5 . . ?
H18A C18 H18C 109.5 . . ?
H18B C18 H18C 109.5 . . ?
O2 C19 C20 113.72(16) . . ?
O2 C19 H19A 108.8 . . ?
C20 C19 H19A 108.8 . . ?
O2 C19 H19B 108.8 . . ?
C20 C19 H19B 108.8 . . ?
H19A C19 H19B 107.7 . . ?
C21 C20 C19 179.1(2) . . ?
C20 C21 C22 178.8(2) . . ?
C23 C22 C21 178.2(2) . . ?
C22 C23 C24 174.6(2) . . ?
O5 C24 C23 109.58(17) . . ?
O5 C24 H24A 109.8 . . ?
C23 C24 H24A 109.8 . . ?
O5 C24 H24B 109.8 . . ?
C23 C24 H24B 109.8 . . ?
H24A C24 H24B 108.2 . . ?
C26 C25 O5 119.54(18) . . ?
C26 C25 C30 119.45(18) . . ?
O5 C25 C30 120.96(18) . . ?
O4 C26 C27 124.46(19) . . ?
O4 C26 C25 115.01(18) . . ?
C27 C26 C25 120.53(19) . . ?
C26 C27 C28 120.6(2) . . ?
C26 C27 H27 119.7 . . ?
C28 C27 H27 119.7 . . ?
C29 C28 C27 118.63(19) . . ?
C29 C28 C41 120.54(18) . . ?
C27 C28 C41 120.81(18) . . ?
C30 C29 C28 120.71(19) . . ?
C30 C29 H29 119.6 . . ?
C28 C29 H29 119.6 . . ?
O6 C30 C29 124.55(18) . . ?
O6 C30 C25 115.45(18) . . ?
C29 C30 C25 119.99(18) . . ?
O4 C31 H31A 109.5 . . ?
O4 C31 H31B 109.5 . . ?
H31A C31 H31B 109.5 . . ?
O4 C31 H31C 109.5 . . ?
H31A C31 H31C 109.5 . . ?
H31B C31 H31C 109.5 . . ?
O6 C32 H32A 109.5 . . ?
O6 C32 H32B 109.5 . . ?
H32A C32 H32B 109.5 . . ?
O6 C32 H32C 109.5 . . ?
H32A C32 H32C 109.5 . . ?
H32B C32 H32C 109.5 . . ?
C34 C33 C38 118.55(18) . . ?
C34 C33 C3 121.41(17) . . ?
C38 C33 C3 120.01(16) . . ?
C33 C34 C35 120.40(19) . . ?
C33 C34 H34 119.8 . . ?
C35 C34 H34 119.8 . . ?
O7 C35 C36 115.13(19) . . ?
O7 C35 C34 124.2(2) . . ?
C36 C35 C34 120.59(19) . . ?
C37 C36 O8 119.8(2) . . ?
C37 C36 C35 119.03(19) . . ?
O8 C36 C35 121.1(2) . . ?
C36 C37 C38 120.47(19) . . ?
C36 C37 O9 120.02(19) . . ?
C38 C37 O9 119.47(19) . . ?
C37 C38 C33 120.93(19) . . ?
C37 C38 H38 119.5 . . ?
C33 C38 H38 119.5 . . ?
O7 C39 H39A 109.5 . . ?
O7 C39 H39B 109.5 . . ?
H39A C39 H39B 109.5 . . ?
O7 C39 H39C 109.5 . . ?
H39A C39 H39C 109.5 . . ?
H39B C39 H39C 109.5 . . ?
O9 C40 H40A 109.5 . . ?
O9 C40 H40B 109.5 . . ?
H40A C40 H40B 109.5 . . ?
O9 C40 H40C 109.5 . . ?
H40A C40 H40C 109.5 . . ?
H40B C40 H40C 109.5 . . ?
C47 C41 C28 109.98(17) . . ?
C47 C41 C46 107.14(18) . . ?
C28 C41 C46 112.16(17) . . ?
C47 C41 C42 108.20(18) . . ?
C28 C41 C42 110.32(17) . . ?
C46 C41 C42 108.91(17) . . ?
C43 C42 C41 110.26(19) . . ?
C43 C42 H42A 109.6 . . ?
C41 C42 H42A 109.6 . . ?
C43 C42 H42B 109.6 . . ?
C41 C42 H42B 109.6 . . ?
H42A C42 H42B 108.1 . . ?
C44 C43 C42 109.52(18) . 7_565 ?
C44 C43 C42 109.52(18) . . ?
C42 C43 C42 109.9(2) 7_565 . ?
C44 C43 H43 109.3 . . ?
C42 C43 H43 109.3 7_565 . ?
C42 C43 H43 109.3 . . ?
C43 C44 C45 109.8(2) . . ?
C43 C44 H44A 109.7 . . ?
C45 C44 H44A 109.7 . . ?
C43 C44 H44B 109.7 . . ?
C45 C44 H44B 109.7 . . ?
H44A C44 H44B 108.2 . . ?
C44 C45 C46 109.36(18) . 7_565 ?
C44 C45 C46 109.36(18) . . ?
C46 C45 C46 110.5(2) 7_565 . ?
C44 C45 H45 109.2 . . ?
C46 C45 H45 109.2 7_565 . ?
C46 C45 H45 109.2 . . ?
C45 C46 C41 109.75(19) . . ?
C45 C46 H46A 109.7 . . ?
C41 C46 H46A 109.7 . . ?
C45 C46 H46B 109.7 . . ?
C41 C46 H46B 109.7 . . ?
H46A C46 H46B 108.2 . . ?
C41 C47 C41 113.8(2) 7_565 . ?
C41 C47 H47A 108.8 7_565 . ?
C41 C47 H47A 108.8 . . ?
C41 C47 H47B 108.8 7_565 . ?
C41 C47 H47B 108.8 . . ?
H47A C47 H47B 107.7 . . ?
O8 C48 C49 107.7(2) . . ?
O8 C48 H48A 110.2 . . ?
C49 C48 H48A 110.2 . . ?
O8 C48 H48B 110.2 . . ?
C49 C48 H48B 110.2 . . ?
H48A C48 H48B 108.5 . . ?
C50 C49 C48 179.3(3) . . ?
C49 C50 C50 178.54(19) . 7_565 ?
C13 O1 C17 116.34(14) . . ?
C14 O2 C19 120.09(14) . . ?
C15 O3 C18 117.36(14) . . ?
C26 O4 C31 117.52(16) . . ?
C25 O5 C24 113.92(16) . . ?
C30 O6 C32 117.78(16) . . ?
C35 O7 C39 117.62(18) . . ?
C36 O8 C48 113.50(16) . . ?
C37 O9 C40 114.12(18) . . ?

loop_
_geom_bond_atom_site_label_1
_geom_bond_atom_site_label_2
_geom_bond_distance
_geom_bond_site_symmetry_2
_geom_bond_publ_flag
C1 C11 1.530(2) . ?
C1 C7 1.536(2) . ?
C1 C6 1.539(2) . ?
C1 C2 1.540(2) . ?
C2 C3 1.541(2) . ?
C2 H2A 0.9900 . ?
C2 H2B 0.9900 . ?
C3 C33 1.533(3) . ?
C3 C9 1.540(2) . ?
C3 C4 1.542(2) . ?
C4 C5 1.535(3) . ?
C4 H4A 0.9900 . ?
C4 H4B 0.9900 . ?
C5 C10 1.532(3) . ?
C5 C6 1.535(2) . ?
C5 H5 1.0000 . ?
C6 H6A 0.9900 . ?
C6 H6B 0.9900 . ?
C7 C8 1.531(2) . ?
C7 H7A 0.9900 . ?
C7 H7B 0.9900 . ?
C8 C10 1.531(3) . ?
C8 C9 1.533(3) . ?
C8 H8 1.0000 . ?
C9 H9A 0.9900 . ?
C9 H9B 0.9900 . ?
C10 H10A 0.9900 . ?
C10 H10B 0.9900 . ?
C11 C16 1.383(2) . ?
C11 C12 1.398(2) . ?
C12 C13 1.386(2) . ?
C12 H12 0.9500 . ?
C13 O1 1.368(2) . ?
C13 C14 1.401(2) . ?
C14 O2 1.383(2) . ?
C14 C15 1.390(3) . ?
C15 O3 1.374(2) . ?
C15 C16 1.393(2) . ?
C16 H16 0.9500 . ?
C17 O1 1.433(2) . ?
C17 H17A 0.9800 . ?
C17 H17B 0.9800 . ?
C17 H17C 0.9800 . ?
C18 O3 1.426(2) . ?
C18 H18A 0.9800 . ?
C18 H18B 0.9800 . ?
C18 H18C 0.9800 . ?
C19 O2 1.429(2) . ?
C19 C20 1.454(3) . ?
C19 H19A 0.9900 . ?
C19 H19B 0.9900 . ?
C20 C21 1.198(3) . ?
C21 C22 1.379(3) . ?
C22 C23 1.194(3) . ?
C23 C24 1.461(3) . ?
C24 O5 1.438(3) . ?
C24 H24A 0.9900 . ?
C24 H24B 0.9900 . ?
C25 C26 1.385(3) . ?
C25 O5 1.386(2) . ?
C25 C30 1.394(3) . ?
C26 O4 1.373(2) . ?
C26 C27 1.384(3) . ?
C27 C28 1.398(3) . ?
C27 H27 0.9500 . ?
C28 C29 1.393(3) . ?
C28 C41 1.537(3) . ?
C29 C30 1.391(3) . ?
C29 H29 0.9500 . ?
C30 O6 1.368(2) . ?
C31 O4 1.427(3) . ?
C31 H31A 0.9800 . ?
C31 H31B 0.9800 . ?
C31 H31C 0.9800 . ?
C32 O6 1.428(3) . ?
C32 H32A 0.9800 . ?
C32 H32B 0.9800 . ?
C32 H32C 0.9800 . ?
C33 C34 1.387(3) . ?
C33 C38 1.397(3) . ?
C34 C35 1.395(3) . ?
C34 H34 0.9500 . ?
C35 O7 1.364(2) . ?
C35 C36 1.394(3) . ?
C36 C37 1.379(3) . ?
C36 O8 1.385(2) . ?
C37 C38 1.388(3) . ?
C37 O9 1.389(3) . ?
C38 H38 0.9500 . ?
C39 O7 1.416(3) . ?
C39 H39A 0.9800 . ?
C39 H39B 0.9800 . ?
C39 H39C 0.9800 . ?
C40 O9 1.402(3) . ?
C40 H40A 0.9800 . ?
C40 H40B 0.9800 . ?
C40 H40C 0.9800 . ?
C41 C47 1.534(2) . ?
C41 C46 1.542(3) . ?
C41 C42 1.543(3) . ?
C42 C43 1.532(3) . ?
C42 H42A 0.9900 . ?
C42 H42B 0.9900 . ?
C43 C44 1.523(5) . ?
C43 C42 1.532(3) 7_565 ?
C43 H43 1.0000 . ?
C44 C45 1.528(5) . ?
C44 H44A 0.9900 . ?
C44 H44B 0.9900 . ?
C45 C46 1.541(3) 7_565 ?
C45 C46 1.541(3) . ?
C45 H45 1.0000 . ?
C46 H46A 0.9900 . ?
C46 H46B 0.9900 . ?
C47 C41 1.534(2) 7_565 ?
C47 H47A 0.9900 . ?
C47 H47B 0.9900 . ?
C48 O8 1.422(3) . ?
C48 C49 1.462(3) . ?
C48 H48A 0.9900 . ?
C48 H48B 0.9900 . ?
C49 C50 1.193(3) . ?
C50 C50 1.380(4) 7_565 ?
